data_1100435
loop_
_publ_author_name
'Hill, Christof'
'Bosold, Ferdinand'
'Harms, Klaus'
'Lohrenz, John C. W.'
'Marsch, Michael'
'Schmieczek, Michael'
'Boche, Gernot'

_publ_section_title
;
 Carbene Structure of Stable Acyl (Formyl) Anion Equivalents
;
_journal_coden_ASTM CHBRFW
_journal_issue 9
_journal_name_full 'Chemische Berichte/Recueil'
_journal_page_first 1201
_journal_page_last 1212
_journal_paper_doi 10.1002/cber.19971300907
_journal_volume 130
_journal_year 1997
_chemical_formula_sum 'C14 H20 Br2 N2 O2 S2 Zn2'
_space_group_IT_number 14
_symmetry_cell_setting monoclinic
_symmetry_space_group_name_Hall '-P 2ybc'
_symmetry_space_group_name_H-M 'P 1 21/c 1'
_cell_angle_alpha 90
_cell_angle_beta 108.504(9)
_cell_angle_gamma 90
_cell_formula_units_Z 2
_cell_length_a 9.485(1)
_cell_length_b 14.159(3)
_cell_length_c 8.078(1)
_cod_original_sg_symbol_H-M 'P 21/c'
_cod_database_code 1100435

loop_
_symmetry_equiv_pos_site_id
_symmetry_equiv_pos_as_xyz
1 x,y,z
2 x,1/2-y,1/2+z
3 -x,-y,-z
4 -x,-1/2+y,-1/2-z

loop_
_atom_site_label
_atom_site_type_symbol
_atom_site_fract_x
_atom_site_fract_y
_atom_site_fract_z
Zn1 Zn 0.85843(5) 0.93844(3) 0.05767(7)
Br1 Br 0.63736(5) 0.85213(3) -0.07256(7)
S1 S 1.13355(12) 0.78568(8) 0.2068(2)
N1 N 0.8311(4) 1.0699(2) -0.0449(4)
O1 O 0.8408(3) 0.9583(2) 0.3056(4)
C1 C 1.0634(4) 0.8886(3) 0.0945(5)
C2 C 0.6963(5) 1.1194(3) -0.0946(6)
H1 H 0.6301(47) 1.0938(37) -0.0808(60)
C3 C 1.3040(5) 0.8018(4) 0.1814(7)
H2 H 1.3794(54) 0.7653(34) 0.2238(66)
C4 C 0.7243(7) 1.0125(4) 0.3397(8)
H3 H 0.63550 1.01380 0.23640
H4 H 0.75710 1.07760 0.37130
C5 C 0.6915(7) 0.9637(7) 0.4895(9)
H5 H 0.68060 1.01020 0.57440
H6 H 0.59920 0.92720 0.44680
C6 C 0.8195(7) 0.9000(4) 0.5715(8)
H7 H 0.78780 0.84280 0.61820
H8 H 0.89650 0.93200 0.66500
C7 C 0.8722(7) 0.8780(4) 0.4203(7)
H9 H 0.97930 0.86520 0.46120
H10 H 0.82090 0.82200 0.35860
C1B* C 0.9366(4) 1.1114(3) -0.0945(5)
Zn1B* Zn 1.14157(5) 1.06156(3) -0.05767(7)
Br1B* Br 1.36264(5) 1.14787(3) 0.07256(7)
N1B* N 1.1689(4) 0.9301(2) 0.0449(4)
C2B* C 1.3037(5) 0.8806(3) 0.0946(6)
H1B* H 1.3699(47) 0.9062(37) 0.0808(60)
O1B* O 1.1592(3) 1.0417(2) -0.3056(4)
C4B* C 1.2757(7) 0.9875(4) -0.3397(8)
H3B* H 1.36450 0.98620 -0.23640
H4B* H 1.24290 0.92240 -0.37130
C5B* C 1.3085(7) 1.0363(7) -0.4895(9)
H5B* H 1.31940 0.98980 -0.57440
H6B* H 1.40080 1.07280 -0.44680
C6B* C 1.1805(7) 1.1000(4) -0.5715(8)
H7B* H 1.21220 1.15720 -0.61820
H8B* H 1.10350 1.06800 -0.66500
C7B* C 1.1278(7) 1.1220(4) -0.4203(7)
H9B* H 1.02070 1.13480 -0.46120
H10B* H 1.17910 1.17800 -0.35860
S1B* S 0.86645(12) 1.21432(8) -0.2068(2)
C3B* C 0.6960(5) 1.1982(4) -0.1814(7)
H2B* H 0.6206(54) 1.2347(34) -0.2238(66)

loop_
_atom_type_symbol
_atom_type_radius_bond
C 0.68
H 0.23
Br 1.21
N 0.68
O 0.68
S 1.02
Zn 1.45
